data_1508852
loop_
_publ_author_name
'Dou, Chuandong'
'Saito, Shohei'
'Gao, Libin'
'Matsumoto, Naoki'
'Karasawa, Takashi'
'Zhang, Hongyu'
'Fukazawa, Aiko'
'Yamaguchi, Shigehiro'

_publ_section_title
;
 Sequential Electrophilic and Photochemical Cyclizations from
 Bis(bithienyl)acetylene to a Tetrathienonaphthalene Core.
;
_journal_issue 1
_journal_name_full 'Organic letters'
_journal_page_first 80
_journal_page_last 83
_journal_paper_doi 10.1021/ol303107y
_journal_volume 15
_journal_year 2013
_chemical_formula_moiety 'C36 H49 I S4 Si2'
_chemical_formula_sum 'C36 H49 I S4 Si2'
_chemical_formula_weight 793.07
_chemical_name_systematic
; 
 ? 
;
_space_group_IT_number 2
_symmetry_cell_setting triclinic
_symmetry_Int_Tables_number 2
_symmetry_space_group_name_Hall '-P 1'
_symmetry_space_group_name_H-M 'P -1'
_atom_sites_solution_hydrogens geom
_atom_sites_solution_primary direct
_atom_sites_solution_secondary difmap
_audit_creation_method SHELXL-97
_cell_angle_alpha 92.036(2)
_cell_angle_beta 96.456(2)
_cell_angle_gamma 98.521(3)
_cell_formula_units_Z 2
_cell_length_a 8.5863(13)
_cell_length_b 12.1750(18)
_cell_length_c 18.897(3)
_cell_measurement_reflns_used 7009
_cell_measurement_temperature 123(2)
_cell_measurement_theta_max 31.5050
_cell_measurement_theta_min 2.7636
_cell_volume 1938.5(5)
_computing_structure_refinement 'SHELXL-97 (Sheldrick, 1997)'
_computing_structure_solution 'SHELXS-97 (Sheldrick, 1990)'
_diffrn_ambient_temperature 123(2)
_diffrn_detector_area_resol_mean 28.5714
_diffrn_measured_fraction_theta_full 0.963
_diffrn_measured_fraction_theta_max 0.963
_diffrn_measurement_device_type
;
Saturn70 CCD (4x4 bin mode) with MicroMax-007
;
_diffrn_measurement_method dtprofit.ref
_diffrn_radiation_monochromator confocal
_diffrn_radiation_source 'fine-focus sealed tube'
_diffrn_radiation_type MoK\a
_diffrn_radiation_wavelength 0.71070
_diffrn_reflns_av_R_equivalents 0.0174
_diffrn_reflns_av_sigmaI/netI 0.0264
_diffrn_reflns_limit_h_max 10
_diffrn_reflns_limit_h_min -10
_diffrn_reflns_limit_k_max 14
_diffrn_reflns_limit_k_min -14
_diffrn_reflns_limit_l_max 20
_diffrn_reflns_limit_l_min -22
_diffrn_reflns_number 12427
_diffrn_reflns_theta_full 25.00
_diffrn_reflns_theta_max 25.00
_diffrn_reflns_theta_min 2.76
_exptl_absorpt_coefficient_mu 1.127
_exptl_absorpt_correction_T_max 1.0000
_exptl_absorpt_correction_T_min 0.8750
_exptl_absorpt_correction_type multi-scan
_exptl_absorpt_process_details 'Jacobson, R. (1998) Private communication'
_exptl_crystal_colour 'light yellow'
_exptl_crystal_density_diffrn 1.359
_exptl_crystal_density_method 'not measured'
_exptl_crystal_description prism
_exptl_crystal_F_000 820
_exptl_crystal_size_max 0.30
_exptl_crystal_size_mid 0.30
_exptl_crystal_size_min 0.20
_refine_diff_density_max 1.834
_refine_diff_density_min -0.403
_refine_diff_density_rms 0.058
_refine_ls_extinction_method none
_refine_ls_goodness_of_fit_ref 1.029
_refine_ls_hydrogen_treatment constr
_refine_ls_matrix_type full
_refine_ls_number_parameters 446
_refine_ls_number_reflns 6575
_refine_ls_number_restraints 110
_refine_ls_restrained_S_all 1.023
_refine_ls_R_factor_all 0.0270
_refine_ls_R_factor_gt 0.0255
_refine_ls_shift/su_max 0.009
_refine_ls_shift/su_mean 0.001
_refine_ls_structure_factor_coef Fsqd
_refine_ls_weighting_details 'calc w=1/[\s^2^(Fo^2^)+(0.0287P)^2^+1.8993P] where P=(Fo^2^+2Fc^2^)/3'
_refine_ls_weighting_scheme calc
_refine_ls_wR_factor_gt 0.0620
_refine_ls_wR_factor_ref 0.0632
_reflns_number_gt 6248
_reflns_number_total 6575
_reflns_threshold_expression >2sigma(I)
_cod_data_source_file ol303107y_si_004.cif
_cod_data_source_block compound_6a
_cod_depositor_comments
;
The following automatic conversions were performed:

'_exptl_absorpt_correction_type' value 'Multi-scan' changed to
'multi-scan' according to
/home/saulius/struct/CIF-dictionaries/cif_core.dic dictionary named
'cif_core.dic' version 2.4.2 from 2011-04-26.

Automatic conversion script
Id: cif_fix_values 1891 2012-01-12 08:04:46Z andrius 
;
_cod_database_code 1508852

loop_
_symmetry_equiv_pos_as_xyz
'x, y, z'
'-x, -y, -z'

loop_
_atom_site_label
_atom_site_type_symbol
_atom_site_fract_x
_atom_site_fract_y
_atom_site_fract_z
_atom_site_U_iso_or_equiv
_atom_site_adp_type
_atom_site_occupancy
_atom_site_symmetry_multiplicity
_atom_site_calc_flag
_atom_site_refinement_flags
_atom_site_disorder_assembly
_atom_site_disorder_group
C1 C 0.0952(2) 0.22994(16) 0.91030(11) 0.0159(4) Uani 1 1 d . . .
S1 S -0.09196(6) 0.20300(5) 0.86207(3) 0.02219(12) Uani 1 1 d . . .
C2 C -0.1667(3) 0.13068(18) 0.93097(12) 0.0231(5) Uani 1 1 d . . .
H43 H -0.2746 0.0978 0.9293 0.028 Uiso 1 1 calc R . .
C3 C -0.0575(2) 0.12543(17) 0.98720(11) 0.0187(4) Uani 1 1 d . . .
H44 H -0.0797 0.0878 1.0290 0.022 Uiso 1 1 calc R . .
C4 C 0.0958(2) 0.18270(16) 0.97721(11) 0.0149(4) Uani 1 1 d . . .
C5 C 0.2406(2) 0.19783(16) 1.02270(10) 0.0138(4) Uani 1 1 d . . .
C6 C 0.2759(2) 0.15783(16) 1.09188(10) 0.0145(4) Uani 1 1 d . . .
H45 H 0.1992 0.1132 1.1153 0.017 Uiso 1 1 calc R . .
C7 C 0.4294(2) 0.18924(16) 1.12146(11) 0.0152(4) Uani 1 1 d . . .
S2 S 0.53673(6) 0.27031(4) 1.06394(3) 0.01701(11) Uani 1 1 d . . .
C8 C 0.3737(2) 0.26120(16) 0.99982(10) 0.0145(4) Uani 1 1 d . . .
C9 C 0.3693(2) 0.30770(16) 0.93244(11) 0.0154(4) Uani 1 1 d . . .
C10 C 0.2306(2) 0.29109(16) 0.88624(10) 0.0151(4) Uani 1 1 d . . .
C11 C 0.2154(2) 0.32569(17) 0.81186(11) 0.0163(4) Uani 1 1 d . A .
S3 S 0.28429(6) 0.24691(4) 0.74805(3) 0.02018(12) Uani 1 1 d . . .
C12 C 0.2008(2) 0.31487(18) 0.67820(11) 0.0186(4) Uani 1 1 d . . .
C13 C 0.1233(2) 0.39468(17) 0.70504(11) 0.0185(4) Uani 1 1 d . A .
H46 H 0.0687 0.4415 0.6753 0.022 Uiso 1 1 calc R . .
C14 C 0.1305(2) 0.40231(17) 0.78087(11) 0.0163(4) Uani 1 1 d . . .
I1 I 0.575372(16) 0.403168(11) 0.904952(7) 0.02239(6) Uani 1 1 d . . .
Si1 Si 0.52580(6) 0.15148(4) 1.20971(3) 0.01423(12) Uani 1 1 d . . .
C19 C 0.3622(3) 0.06623(18) 1.25263(12) 0.0213(5) Uani 1 1 d . . .
H1 H 0.2968 0.0168 1.2134 0.026 Uiso 1 1 calc R . .
C20 C 0.2486(3) 0.1351(2) 1.28416(14) 0.0329(6) Uani 1 1 d . . .
H2 H 0.1587 0.0851 1.2986 0.049 Uiso 1 1 calc R . .
H3 H 0.2097 0.1838 1.2482 0.049 Uiso 1 1 calc R . .
H4 H 0.3046 0.1804 1.3258 0.049 Uiso 1 1 calc R . .
C21 C 0.4232(3) -0.0116(2) 1.30819(14) 0.0366(6) Uani 1 1 d . . .
H5 H 0.4881 0.0328 1.3481 0.055 Uiso 1 1 calc R . .
H6 H 0.4873 -0.0603 1.2861 0.055 Uiso 1 1 calc R . .
H7 H 0.3328 -0.0570 1.3257 0.055 Uiso 1 1 calc R . .
C22 C 0.6268(3) 0.28382(18) 1.26005(12) 0.0229(5) Uani 1 1 d . . .
H8 H 0.7123 0.3156 1.2315 0.027 Uiso 1 1 calc R . .
C23 C 0.5223(3) 0.37491(19) 1.26730(14) 0.0316(6) Uani 1 1 d . . .
H9 H 0.4417 0.3510 1.2987 0.047 Uiso 1 1 calc R . .
H10 H 0.4702 0.3880 1.2202 0.047 Uiso 1 1 calc R . .
H11 H 0.5884 0.4438 1.2877 0.047 Uiso 1 1 calc R . .
C24 C 0.7115(3) 0.2611(2) 1.33270(14) 0.0388(6) Uani 1 1 d . . .
H12 H 0.7803 0.3291 1.3529 0.058 Uiso 1 1 calc R . .
H13 H 0.7758 0.2021 1.3266 0.058 Uiso 1 1 calc R . .
H14 H 0.6327 0.2378 1.3650 0.058 Uiso 1 1 calc R . .
C25 C 0.6816(2) 0.06249(18) 1.19225(11) 0.0195(4) Uani 1 1 d . . .
H15 H 0.7088 0.0253 1.2374 0.023 Uiso 1 1 calc R . .
C26 C 0.6173(3) -0.02958(19) 1.13464(13) 0.0288(5) Uani 1 1 d . . .
H16 H 0.5839 0.0038 1.0901 0.043 Uiso 1 1 calc R . .
H17 H 0.5264 -0.0773 1.1500 0.043 Uiso 1 1 calc R . .
H18 H 0.7006 -0.0742 1.1269 0.043 Uiso 1 1 calc R . .
C27 C 0.8355(3) 0.1297(2) 1.17352(13) 0.0302(5) Uani 1 1 d . . .
H19 H 0.9099 0.0790 1.1635 0.045 Uiso 1 1 calc R . .
H20 H 0.8830 0.1814 1.2138 0.045 Uiso 1 1 calc R . .
H21 H 0.8122 0.1718 1.1314 0.045 Uiso 1 1 calc R . .
Si2 Si 0.22009(7) 0.26903(5) 0.58424(3) 0.01755(12) Uani 1 1 d . . .
C28 C 0.0824(3) 0.13302(19) 0.56153(12) 0.0250(5) Uani 1 1 d . . .
H22 H 0.0923 0.1103 0.5110 0.030 Uiso 1 1 calc R . .
C29 C 0.1249(4) 0.0384(2) 0.60746(14) 0.0398(6) Uani 1 1 d . . .
H23 H 0.1205 0.0589 0.6577 0.060 Uiso 1 1 calc R . .
H24 H 0.2322 0.0249 0.6009 0.060 Uiso 1 1 calc R . .
H25 H 0.0491 -0.0293 0.5931 0.060 Uiso 1 1 calc R . .
C30 C -0.0906(3) 0.1469(2) 0.56479(17) 0.0414(7) Uani 1 1 d . . .
H26 H -0.1584 0.0748 0.5539 0.062 Uiso 1 1 calc R . .
H27 H -0.1211 0.1997 0.5298 0.062 Uiso 1 1 calc R . .
H28 H -0.1033 0.1750 0.6127 0.062 Uiso 1 1 calc R . .
C31 C 0.1528(3) 0.3787(2) 0.52467(12) 0.0248(5) Uani 1 1 d . . .
H29 H 0.0500 0.3940 0.5400 0.030 Uiso 1 1 calc R . .
C32 C 0.2644(3) 0.4891(2) 0.53409(14) 0.0337(6) Uani 1 1 d . . .
H30 H 0.3622 0.4813 0.5135 0.050 Uiso 1 1 calc R . .
H31 H 0.2899 0.5107 0.5850 0.050 Uiso 1 1 calc R . .
H32 H 0.2130 0.5465 0.5098 0.050 Uiso 1 1 calc R . .
C33 C 0.1173(4) 0.3407(2) 0.44562(13) 0.0406(7) Uani 1 1 d . . .
H33 H 0.0726 0.3985 0.4188 0.061 Uiso 1 1 calc R . .
H34 H 0.0409 0.2718 0.4401 0.061 Uiso 1 1 calc R . .
H35 H 0.2156 0.3276 0.4273 0.061 Uiso 1 1 calc R . .
C34 C 0.4313(3) 0.2443(2) 0.58195(12) 0.0249(5) Uani 1 1 d . . .
H36 H 0.4430 0.1778 0.6106 0.030 Uiso 1 1 calc R . .
C35 C 0.5594(3) 0.3384(2) 0.61670(14) 0.0350(6) Uani 1 1 d . . .
H37 H 0.6639 0.3148 0.6177 0.052 Uiso 1 1 calc R . .
H38 H 0.5387 0.3555 0.6655 0.052 Uiso 1 1 calc R . .
H39 H 0.5573 0.4048 0.5890 0.052 Uiso 1 1 calc R . .
C36 C 0.4663(3) 0.2127(3) 0.50669(15) 0.0477(8) Uani 1 1 d . . .
H40 H 0.4599 0.2762 0.4766 0.072 Uiso 1 1 calc R . .
H41 H 0.3883 0.1493 0.4863 0.072 Uiso 1 1 calc R . .
H42 H 0.5730 0.1925 0.5091 0.072 Uiso 1 1 calc R . .
C15 C 0.049(3) 0.479(3) 0.8209(11) 0.018(4) Uani 0.400(3) 1 d PDU A 1
C16 C -0.078(3) 0.534(2) 0.7946(7) 0.020(4) Uani 0.400(3) 1 d PDU A 1
H47 H -0.1247 0.5246 0.7464 0.025 Uiso 0.400(3) 1 calc PR A 1
C17 C -0.128(2) 0.6027(18) 0.8446(7) 0.025(4) Uani 0.400(3) 1 d PDU A 1
H48 H -0.2164 0.6416 0.8367 0.030 Uiso 0.400(3) 1 calc PR A 1
S4 S -0.0051(7) 0.6055(6) 0.9239(3) 0.0287(9) Uani 0.400(3) 1 d PDU A 1
C18 C 0.117(2) 0.525(2) 0.8873(9) 0.022(4) Uani 0.400(3) 1 d PDU A 1
H49 H 0.2173 0.5134 0.9097 0.027 Uiso 0.400(3) 1 calc PR A 1
C15B C 0.060(2) 0.4830(18) 0.8217(7) 0.015(3) Uani 0.600(3) 1 d PDU A 2
C16B C 0.1050(14) 0.5189(13) 0.8942(6) 0.017(2) Uani 0.600(3) 1 d PDU A 2
H50 H 0.1873 0.4918 0.9231 0.020 Uiso 0.600(3) 1 calc PR A 2
C17B C 0.0191(16) 0.5971(13) 0.9199(7) 0.028(3) Uani 0.600(3) 1 d PDU A 2
H51 H 0.0408 0.6357 0.9654 0.033 Uiso 0.600(3) 1 calc PR A 2
S4B S -0.1341(4) 0.6118(3) 0.85459(16) 0.0272(6) Uani 0.600(3) 1 d PDU A 2
C18B C -0.0781(19) 0.5202(12) 0.7951(5) 0.021(3) Uani 0.600(3) 1 d PDU A 2
H52 H -0.1350 0.4977 0.7496 0.025 Uiso 0.600(3) 1 calc PR A 2

loop_
_atom_site_aniso_label
_atom_site_aniso_U_11
_atom_site_aniso_U_22
_atom_site_aniso_U_33
_atom_site_aniso_U_23
_atom_site_aniso_U_13
_atom_site_aniso_U_12
C1 0.0172(10) 0.0165(10) 0.0140(10) -0.0024(8) -0.0024(8) 0.0063(8)
S1 0.0177(3) 0.0268(3) 0.0202(3) 0.0022(2) -0.0053(2) 0.0029(2)
C2 0.0156(10) 0.0242(11) 0.0284(12) 0.0024(9) -0.0001(9) 0.0008(9)
C3 0.0186(10) 0.0177(10) 0.0201(11) 0.0011(8) 0.0039(8) 0.0022(8)
C4 0.0172(10) 0.0131(9) 0.0147(10) -0.0024(7) -0.0001(8) 0.0058(8)
C5 0.0166(10) 0.0124(9) 0.0132(10) -0.0015(7) 0.0019(8) 0.0048(8)
C6 0.0165(10) 0.0136(9) 0.0146(10) 0.0016(7) 0.0038(8) 0.0043(8)
C7 0.0179(10) 0.0141(9) 0.0142(10) 0.0019(8) 0.0021(8) 0.0035(8)
S2 0.0146(2) 0.0204(3) 0.0147(2) 0.00492(19) -0.00167(19) 0.0002(2)
C8 0.0152(10) 0.0144(9) 0.0140(10) -0.0006(8) -0.0012(8) 0.0054(8)
C9 0.0180(10) 0.0144(9) 0.0150(10) 0.0026(8) 0.0048(8) 0.0037(8)
C10 0.0202(10) 0.0137(9) 0.0131(10) -0.0001(8) 0.0021(8) 0.0084(8)
C11 0.0191(10) 0.0180(10) 0.0126(10) -0.0006(8) 0.0016(8) 0.0056(8)
S3 0.0274(3) 0.0247(3) 0.0112(2) 0.0008(2) 0.0012(2) 0.0138(2)
C12 0.0204(10) 0.0225(10) 0.0134(10) 0.0039(8) 0.0011(8) 0.0049(9)
C13 0.0186(10) 0.0212(10) 0.0163(10) 0.0053(8) 0.0002(8) 0.0054(8)
C14 0.0159(10) 0.0179(10) 0.0152(10) 0.0025(8) 0.0022(8) 0.0022(8)
I1 0.01898(9) 0.02738(9) 0.02054(9) 0.00883(6) 0.00316(6) 0.00028(6)
Si1 0.0143(3) 0.0170(3) 0.0114(3) 0.0020(2) 0.0001(2) 0.0031(2)
C19 0.0184(10) 0.0268(11) 0.0192(11) 0.0091(9) 0.0032(9) 0.0026(9)
C20 0.0225(12) 0.0476(15) 0.0327(14) 0.0132(11) 0.0108(10) 0.0103(11)
C21 0.0313(13) 0.0469(16) 0.0368(15) 0.0272(12) 0.0119(11) 0.0115(12)
C22 0.0228(11) 0.0238(11) 0.0203(11) -0.0025(9) -0.0038(9) 0.0036(9)
C23 0.0361(14) 0.0248(12) 0.0320(13) -0.0068(10) -0.0067(11) 0.0084(10)
C24 0.0474(16) 0.0388(14) 0.0269(14) -0.0104(11) -0.0167(12) 0.0150(12)
C25 0.0197(11) 0.0239(11) 0.0161(10) 0.0040(8) 0.0013(8) 0.0070(9)
C26 0.0332(13) 0.0260(12) 0.0288(13) -0.0039(10) -0.0021(10) 0.0149(10)
C27 0.0197(11) 0.0423(14) 0.0308(13) 0.0044(11) 0.0063(10) 0.0091(10)
Si2 0.0179(3) 0.0255(3) 0.0104(3) 0.0011(2) 0.0010(2) 0.0075(2)
C28 0.0256(12) 0.0314(12) 0.0173(11) -0.0031(9) 0.0000(9) 0.0051(10)
C29 0.0508(17) 0.0287(13) 0.0328(14) -0.0003(11) -0.0123(12) -0.0030(12)
C30 0.0263(13) 0.0438(16) 0.0517(18) -0.0070(13) 0.0068(12) -0.0016(12)
C31 0.0251(11) 0.0354(13) 0.0166(11) 0.0063(9) 0.0016(9) 0.0129(10)
C32 0.0418(15) 0.0324(13) 0.0287(13) 0.0106(10) 0.0019(11) 0.0116(11)
C33 0.0526(17) 0.0510(17) 0.0188(13) 0.0063(11) -0.0069(12) 0.0170(14)
C34 0.0219(11) 0.0374(13) 0.0181(11) 0.0048(9) 0.0036(9) 0.0116(10)
C35 0.0223(12) 0.0500(16) 0.0328(14) 0.0100(12) 0.0022(10) 0.0053(11)
C36 0.0305(14) 0.086(2) 0.0313(15) -0.0095(14) 0.0070(12) 0.0232(15)
C15 0.018(6) 0.015(6) 0.020(6) -0.002(5) 0.002(4) 0.002(5)
C16 0.018(5) 0.017(5) 0.027(5) 0.005(3) -0.004(4) 0.010(4)
C17 0.018(6) 0.034(7) 0.024(5) 0.010(4) -0.010(4) 0.008(4)
S4 0.0320(16) 0.0210(13) 0.0355(16) -0.0010(10) 0.0106(11) 0.0078(11)
C18 0.024(5) 0.020(6) 0.026(7) 0.000(4) 0.008(4) 0.008(4)
C15B 0.015(4) 0.012(4) 0.020(4) 0.007(3) 0.005(3) 0.002(3)
C16B 0.023(3) 0.015(3) 0.014(3) 0.003(3) 0.004(3) 0.004(3)
C17B 0.029(5) 0.027(5) 0.023(4) 0.009(3) -0.006(4) -0.001(3)
S4B 0.0251(10) 0.0213(8) 0.0377(10) -0.0013(7) 0.0112(7) 0.0066(7)
C18B 0.026(4) 0.015(4) 0.024(4) 0.000(3) 0.006(3) 0.004(3)

loop_
_atom_type_symbol
_atom_type_description
_atom_type_scat_dispersion_real
_atom_type_scat_dispersion_imag
_atom_type_scat_source
C C 0.0033 0.0016 'International Tables Vol C Tables 4.2.6.8 and 6.1.1.4'
H H 0.0000 0.0000 'International Tables Vol C Tables 4.2.6.8 and 6.1.1.4'
Si Si 0.0817 0.0704 'International Tables Vol C Tables 4.2.6.8 and 6.1.1.4'
S S 0.1246 0.1234 'International Tables Vol C Tables 4.2.6.8 and 6.1.1.4'
I I -0.4742 1.8119 'International Tables Vol C Tables 4.2.6.8 and 6.1.1.4'

loop_
_geom_angle_atom_site_label_1
_geom_angle_atom_site_label_2
_geom_angle_atom_site_label_3
_geom_angle
C4 C1 C10 123.76(18)
C4 C1 S1 111.23(15)
C10 C1 S1 125.01(16)
C2 S1 C1 90.93(10)
C3 C2 S1 113.56(17)
C3 C2 H43 123.2
S1 C2 H43 123.2
C2 C3 C4 112.6(2)
C2 C3 H44 123.7
C4 C3 H44 123.7
C1 C4 C5 117.73(19)
C1 C4 C3 111.64(18)
C5 C4 C3 130.62(19)
C8 C5 C4 118.58(18)
C8 C5 C6 111.83(18)
C4 C5 C6 129.60(19)
C7 C6 C5 114.26(18)
C7 C6 H45 122.9
C5 C6 H45 122.9
C6 C7 S2 110.61(15)
C6 C7 Si1 127.92(16)
S2 C7 Si1 121.44(11)
C8 S2 C7 92.47(10)
C5 C8 C9 122.34(18)
C5 C8 S2 110.83(15)
C9 C8 S2 126.82(16)
C10 C9 C8 120.10(18)
C10 C9 I1 121.12(15)
C8 C9 I1 118.78(14)
C9 C10 C1 117.43(18)
C9 C10 C11 124.97(19)
C1 C10 C11 117.46(18)
C14 C11 C10 129.99(18)
C14 C11 S3 110.90(15)
C10 C11 S3 118.19(14)
C11 S3 C12 93.48(10)
C13 C12 S3 108.98(15)
C13 C12 Si2 131.53(16)
S3 C12 Si2 119.44(12)
C12 C13 C14 115.08(18)
C12 C13 H46 122.5
C14 C13 H46 122.5
C11 C14 C13 111.57(18)
C11 C14 C15B 123.5(6)
C13 C14 C15B 124.9(7)
C11 C14 C15 124.3(11)
C13 C14 C15 124.1(10)
C15B C14 C15 4(2)
C7 Si1 C22 108.01(9)
C7 Si1 C25 108.33(9)
C22 Si1 C25 108.59(10)
C7 Si1 C19 105.64(9)
C22 Si1 C19 116.47(10)
C25 Si1 C19 109.52(10)
C20 C19 C21 110.17(19)
C20 C19 Si1 114.17(16)
C21 C19 Si1 113.58(16)
C20 C19 H1 106.1
C21 C19 H1 106.1
Si1 C19 H1 106.1
C19 C20 H2 109.5
C19 C20 H3 109.5
H2 C20 H3 109.5
C19 C20 H4 109.5
H2 C20 H4 109.5
H3 C20 H4 109.5
C19 C21 H5 109.5
C19 C21 H6 109.5
H5 C21 H6 109.5
C19 C21 H7 109.5
H5 C21 H7 109.5
H6 C21 H7 109.5
C24 C22 C23 111.20(19)
C24 C22 Si1 111.81(16)
C23 C22 Si1 115.52(16)
C24 C22 H8 105.8
C23 C22 H8 105.8
Si1 C22 H8 105.8
C22 C23 H9 109.5
C22 C23 H10 109.5
H9 C23 H10 109.5
C22 C23 H11 109.5
H9 C23 H11 109.5
H10 C23 H11 109.5
C22 C24 H12 109.5
C22 C24 H13 109.5
H12 C24 H13 109.5
C22 C24 H14 109.5
H12 C24 H14 109.5
H13 C24 H14 109.5
C26 C25 C27 110.42(19)
C26 C25 Si1 111.43(15)
C27 C25 Si1 113.31(15)
C26 C25 H15 107.1
C27 C25 H15 107.1
Si1 C25 H15 107.1
C25 C26 H16 109.5
C25 C26 H17 109.5
H16 C26 H17 109.5
C25 C26 H18 109.5
H16 C26 H18 109.5
H17 C26 H18 109.5
C25 C27 H19 109.5
C25 C27 H20 109.5
H19 C27 H20 109.5
C25 C27 H21 109.5
H19 C27 H21 109.5
H20 C27 H21 109.5
C12 Si2 C34 107.20(10)
C12 Si2 C31 107.14(10)
C34 Si2 C31 116.12(11)
C12 Si2 C28 107.94(10)
C34 Si2 C28 108.95(11)
C31 Si2 C28 109.20(10)
C30 C28 C29 110.2(2)
C30 C28 Si2 111.48(17)
C29 C28 Si2 113.61(16)
C30 C28 H22 107.1
C29 C28 H22 107.1
Si2 C28 H22 107.1
C28 C29 H23 109.5
C28 C29 H24 109.5
H23 C29 H24 109.5
C28 C29 H25 109.5
H23 C29 H25 109.5
H24 C29 H25 109.5
C28 C30 H26 109.5
C28 C30 H27 109.5
H26 C30 H27 109.5
C28 C30 H28 109.5
H26 C30 H28 109.5
H27 C30 H28 109.5
C32 C31 C33 110.4(2)
C32 C31 Si2 113.42(16)
C33 C31 Si2 114.01(17)
C32 C31 H29 106.1
C33 C31 H29 106.1
Si2 C31 H29 106.1
C31 C32 H30 109.5
C31 C32 H31 109.5
H30 C32 H31 109.5
C31 C32 H32 109.5
H30 C32 H32 109.5
H31 C32 H32 109.5
C31 C33 H33 109.5
C31 C33 H34 109.5
H33 C33 H34 109.5
C31 C33 H35 109.5
H33 C33 H35 109.5
H34 C33 H35 109.5
C36 C34 C35 110.1(2)
C36 C34 Si2 112.65(16)
C35 C34 Si2 115.36(17)
C36 C34 H36 106.0
C35 C34 H36 106.0
Si2 C34 H36 106.0
C34 C35 H37 109.5
C34 C35 H38 109.5
H37 C35 H38 109.5
C34 C35 H39 109.5
H37 C35 H39 109.5
H38 C35 H39 109.5
C34 C36 H40 109.5
C34 C36 H41 109.5
H40 C36 H41 109.5
C34 C36 H42 109.5
H40 C36 H42 109.5
H41 C36 H42 109.5
C18 C15 C16 110.7(10)
C18 C15 C14 120.3(12)
C16 C15 C14 127.7(13)
C17 C16 C15 114.8(9)
C17 C16 H47 122.6
C15 C16 H47 122.6
C16 C17 S4 108.7(8)
C16 C17 H48 125.6
S4 C17 H48 125.7
C18 S4 C17 92.8(6)
C15 C18 S4 111.0(8)
C15 C18 H49 124.5
S4 C18 H49 124.5
C18B C15B C16B 111.0(6)
C18B C15B C14 121.6(8)
C16B C15B C14 126.6(8)
C17B C16B C15B 114.9(7)
C17B C16B H50 122.5
C15B C16B H50 122.5
C16B C17B S4B 108.2(7)
C16B C17B H51 125.9
S4B C17B H51 125.9
C18B S4B C17B 93.6(5)
C15B C18B S4B 111.5(6)
C15B C18B H52 124.3
S4B C18B H52 124.3

loop_
_geom_bond_atom_site_label_1
_geom_bond_atom_site_label_2
_geom_bond_distance
C1 C4 1.407(3)
C1 C10 1.414(3)
C1 S1 1.736(2)
S1 C2 1.728(2)
C2 C3 1.346(3)
C2 H43 0.9500
C3 C4 1.431(3)
C3 H44 0.9500
C4 C5 1.414(3)
C5 C8 1.401(3)
C5 C6 1.427(3)
C6 C7 1.366(3)
C6 H45 0.9500
C7 S2 1.743(2)
C7 Si1 1.880(2)
S2 C8 1.733(2)
C8 C9 1.411(3)
C9 C10 1.380(3)
C9 I1 2.096(2)
C10 C11 1.479(3)
C11 C14 1.374(3)
C11 S3 1.723(2)
S3 C12 1.727(2)
C12 C13 1.370(3)
C12 Si2 1.875(2)
C13 C14 1.426(3)
C13 H46 0.9500
C14 C15B 1.466(7)
C14 C15 1.485(11)
Si1 C22 1.883(2)
Si1 C25 1.891(2)
Si1 C19 1.895(2)
C19 C20 1.532(3)
C19 C21 1.539(3)
C19 H1 1.0000
C20 H2 0.9800
C20 H3 0.9800
C20 H4 0.9800
C21 H5 0.9800
C21 H6 0.9800
C21 H7 0.9800
C22 C24 1.534(3)
C22 C23 1.538(3)
C22 H8 1.0000
C23 H9 0.9800
C23 H10 0.9800
C23 H11 0.9800
C24 H12 0.9800
C24 H13 0.9800
C24 H14 0.9800
C25 C26 1.530(3)
C25 C27 1.532(3)
C25 H15 1.0000
C26 H16 0.9800
C26 H17 0.9800
C26 H18 0.9800
C27 H19 0.9800
C27 H20 0.9800
C27 H21 0.9800
Si2 C34 1.887(2)
Si2 C31 1.890(2)
Si2 C28 1.892(2)
C28 C30 1.528(3)
C28 C29 1.529(3)
C28 H22 1.0000
C29 H23 0.9800
C29 H24 0.9800
C29 H25 0.9800
C30 H26 0.9800
C30 H27 0.9800
C30 H28 0.9800
C31 C32 1.524(4)
C31 C33 1.531(3)
C31 H29 1.0000
C32 H30 0.9800
C32 H31 0.9800
C32 H32 0.9800
C33 H33 0.9800
C33 H34 0.9800
C33 H35 0.9800
C34 C36 1.534(3)
C34 C35 1.538(4)
C34 H36 1.0000
C35 H37 0.9800
C35 H38 0.9800
C35 H39 0.9800
C36 H40 0.9800
C36 H41 0.9800
C36 H42 0.9800
C15 C18 1.381(9)
C15 C16 1.412(9)
C16 C17 1.387(9)
C16 H47 0.9500
C17 S4 1.731(9)
C17 H48 0.9500
S4 C18 1.718(9)
C18 H49 0.9500
C15B C18B 1.382(7)
C15B C16B 1.417(7)
C16B C17B 1.393(8)
C16B H50 0.9500
C17B S4B 1.734(9)
C17B H51 0.9500
S4B C18B 1.711(7)
C18B H52 0.9500

loop_
_geom_torsion_atom_site_label_1
_geom_torsion_atom_site_label_2
_geom_torsion_atom_site_label_3
_geom_torsion_atom_site_label_4
_geom_torsion
C4 C1 S1 C2 0.34(16)
C10 C1 S1 C2 -179.74(18)
C1 S1 C2 C3 -0.69(18)
S1 C2 C3 C4 0.8(2)
C10 C1 C4 C5 0.1(3)
S1 C1 C4 C5 -179.96(14)
C10 C1 C4 C3 -179.87(18)
S1 C1 C4 C3 0.0(2)
C2 C3 C4 C1 -0.6(3)
C2 C3 C4 C5 179.4(2)
C1 C4 C5 C8 1.8(3)
C3 C4 C5 C8 -178.24(19)
C1 C4 C5 C6 -178.62(18)
C3 C4 C5 C6 1.4(3)
C8 C5 C6 C7 0.3(2)
C4 C5 C6 C7 -179.34(19)
C5 C6 C7 S2 -0.1(2)
C5 C6 C7 Si1 -178.08(14)
C6 C7 S2 C8 -0.15(16)
Si1 C7 S2 C8 178.03(12)
C4 C5 C8 C9 -1.7(3)
C6 C5 C8 C9 178.58(17)
C4 C5 C8 S2 179.28(14)
C6 C5 C8 S2 -0.4(2)
C7 S2 C8 C5 0.32(15)
C7 S2 C8 C9 -178.60(18)
C5 C8 C9 C10 -0.3(3)
S2 C8 C9 C10 178.52(15)
C5 C8 C9 I1 179.01(14)
S2 C8 C9 I1 -2.2(2)
C8 C9 C10 C1 2.1(3)
I1 C9 C10 C1 -177.14(13)
C8 C9 C10 C11 -173.49(18)
I1 C9 C10 C11 7.2(3)
C4 C1 C10 C9 -2.1(3)
S1 C1 C10 C9 178.00(15)
C4 C1 C10 C11 173.85(18)
S1 C1 C10 C11 -6.0(3)
C9 C10 C11 C14 -115.3(3)
C1 C10 C11 C14 69.0(3)
C9 C10 C11 S3 76.7(2)
C1 C10 C11 S3 -98.92(19)
C14 C11 S3 C12 -0.02(17)
C10 C11 S3 C12 170.13(17)
C11 S3 C12 C13 -0.12(17)
C11 S3 C12 Si2 -177.78(13)
S3 C12 C13 C14 0.2(2)
Si2 C12 C13 C14 177.51(17)
C10 C11 C14 C13 -168.5(2)
S3 C11 C14 C13 0.2(2)
C10 C11 C14 C15B 12.9(12)
S3 C11 C14 C15B -178.5(12)
C10 C11 C14 C15 8.5(19)
S3 C11 C14 C15 177.1(19)
C12 C13 C14 C11 -0.3(3)
C12 C13 C14 C15B 178.4(12)
C12 C13 C14 C15 -177.2(19)
C6 C7 Si1 C22 -128.41(19)
S2 C7 Si1 C22 53.75(15)
C6 C7 Si1 C25 114.16(19)
S2 C7 Si1 C25 -63.69(14)
C6 C7 Si1 C19 -3.1(2)
S2 C7 Si1 C19 179.04(12)
C7 Si1 C19 C20 -76.30(18)
C22 Si1 C19 C20 43.6(2)
C25 Si1 C19 C20 167.23(16)
C7 Si1 C19 C21 156.23(18)
C22 Si1 C19 C21 -83.9(2)
C25 Si1 C19 C21 39.8(2)
C7 Si1 C22 C24 -179.11(17)
C25 Si1 C22 C24 -61.8(2)
C19 Si1 C22 C24 62.3(2)
C7 Si1 C22 C23 52.4(2)
C25 Si1 C22 C23 169.65(17)
C19 Si1 C22 C23 -66.2(2)
C7 Si1 C25 C26 -46.97(18)
C22 Si1 C25 C26 -164.04(16)
C19 Si1 C25 C26 67.78(18)
C7 Si1 C25 C27 78.28(17)
C22 Si1 C25 C27 -38.78(19)
C19 Si1 C25 C27 -166.96(16)
C13 C12 Si2 C34 139.5(2)
S3 C12 Si2 C34 -43.46(16)
C13 C12 Si2 C31 14.2(2)
S3 C12 Si2 C31 -168.75(13)
C13 C12 Si2 C28 -103.3(2)
S3 C12 Si2 C28 73.76(15)
C12 Si2 C28 C30 62.1(2)
C34 Si2 C28 C30 178.21(18)
C31 Si2 C28 C30 -54.0(2)
C12 Si2 C28 C29 -63.1(2)
C34 Si2 C28 C29 53.0(2)
C31 Si2 C28 C29 -179.22(18)
C12 Si2 C31 C32 68.46(19)
C34 Si2 C31 C32 -51.3(2)
C28 Si2 C31 C32 -174.87(17)
C12 Si2 C31 C33 -164.10(18)
C34 Si2 C31 C33 76.2(2)
C28 Si2 C31 C33 -47.4(2)
C12 Si2 C34 C36 -176.6(2)
C31 Si2 C34 C36 -56.9(2)
C28 Si2 C34 C36 66.8(2)
C12 Si2 C34 C35 -49.00(19)
C31 Si2 C34 C35 70.70(19)
C28 Si2 C34 C35 -165.55(16)
C11 C14 C15 C18 37(4)
C13 C14 C15 C18 -147(3)
C15B C14 C15 C18 -42(28)
C11 C14 C15 C16 -158(3)
C13 C14 C15 C16 18(5)
C15B C14 C15 C16 123(34)
C18 C15 C16 C17 -13(5)
C14 C15 C16 C17 -179(3)
C15 C16 C17 S4 4(4)
C16 C17 S4 C18 4(2)
C16 C15 C18 S4 15(4)
C14 C15 C18 S4 -177(2)
C17 S4 C18 C15 -11(3)
C11 C14 C15B C18B -148.7(17)
C13 C14 C15B C18B 33(3)
C15 C14 C15B C18B -45(29)
C11 C14 C15B C16B 21(3)
C13 C14 C15B C16B -157.8(18)
C15 C14 C15B C16B 124(33)
C18B C15B C16B C17B -10(3)
C14 C15B C16B C17B 179.6(19)
C15B C16B C17B S4B 7(2)
C16B C17B S4B C18B -2.0(15)
C16B C15B C18B S4B 8(3)
C14 C15B C18B S4B 179.0(16)
C17B S4B C18B C15B -3.6(18)
